data_4342279
loop_
_publ_author_name
'Lui, Melanie W.'
'Merten, Christian'
'Ferguson, Michael J.'
'McDonald, Robert'
'Xu, Yunjie'
'Rivard, Eric'

_publ_section_title
;
 Contrasting reactivities of silicon and germanium complexes supported by
 an N-heterocyclic guanidine ligand.
;
_journal_issue 4
_journal_name_full 'Inorganic chemistry'
_journal_page_first 2040
_journal_page_last 2049
_journal_paper_doi 10.1021/ic5029838
_journal_volume 54
_journal_year 2015
_chemical_formula_moiety 'C27 H36 Cl3 Ge N3, 0.5(C7 H8)'
_chemical_formula_sum 'C30.5 H40 Cl3 Ge N3'
_chemical_formula_weight 627.59
_chemical_name_systematic
; 
 ? 
;
_space_group_crystal_system triclinic
_space_group_IT_number 2
_space_group_name_Hall '-P 1'
_space_group_name_H-M_alt 'P -1'
_symmetry_space_group_name_Hall '-P 1'
_symmetry_space_group_name_H-M 'P -1'
_atom_sites_solution_hydrogens geom
_audit_creation_method SHELXL-2013
_cell_angle_alpha 89.2845(4)
_cell_angle_beta 84.2790(4)
_cell_angle_gamma 69.4191(4)
_cell_formula_units_Z 2
_cell_length_a 9.3618(3)
_cell_length_b 9.4782(3)
_cell_length_c 19.3727(7)
_cell_measurement_reflns_used 9976
_cell_measurement_temperature 173(2)
_cell_measurement_theta_max 27.85
_cell_measurement_theta_min 2.30
_cell_volume 1600.80(9)
_computing_cell_refinement 'Bruker SAINT'
_computing_data_collection 'Bruker APEX2'
_computing_data_reduction 'Bruker SAINT'
_computing_molecular_graphics 'Bruker SHELXTL'
_computing_publication_material 'Bruker SHELXTL'
_computing_structure_refinement 'SHELXL-2013 (Sheldrick, 2013)'
_computing_structure_solution 'SHELXT (Sheldrick 2013)'
_diffrn_ambient_temperature 173(2)
_diffrn_measured_fraction_theta_full 0.999
_diffrn_measured_fraction_theta_max 0.979
_diffrn_measurement_device_type 'Bruker APEX-II CCD'
_diffrn_measurement_method '\w scans'
_diffrn_radiation_type MoK\a
_diffrn_radiation_wavelength 0.71073
_diffrn_reflns_av_R_equivalents 0.0099
_diffrn_reflns_av_unetI/netI 0.0155
_diffrn_reflns_Laue_measured_fraction_full 0.999
_diffrn_reflns_Laue_measured_fraction_max 0.979
_diffrn_reflns_limit_h_max 12
_diffrn_reflns_limit_h_min -12
_diffrn_reflns_limit_k_max 12
_diffrn_reflns_limit_k_min -12
_diffrn_reflns_limit_l_max 25
_diffrn_reflns_limit_l_min -25
_diffrn_reflns_number 14548
_diffrn_reflns_point_group_measured_fraction_full 0.999
_diffrn_reflns_point_group_measured_fraction_max 0.979
_diffrn_reflns_theta_full 25.242
_diffrn_reflns_theta_max 27.869
_diffrn_reflns_theta_min 1.057
_exptl_absorpt_coefficient_mu 1.230
_exptl_absorpt_correction_T_max 0.9034
_exptl_absorpt_correction_T_min 0.7200
_exptl_absorpt_correction_type numerical
_exptl_absorpt_process_details 'SADABS (Sheldrick 2008)'
_exptl_crystal_colour colourless
_exptl_crystal_density_diffrn 1.302
_exptl_crystal_description block
_exptl_crystal_F_000 654
_exptl_crystal_size_max 0.349
_exptl_crystal_size_mid 0.255
_exptl_crystal_size_min 0.136
_refine_diff_density_max 0.363
_refine_diff_density_min -0.259
_refine_diff_density_rms 0.044
_refine_ls_extinction_method none
_refine_ls_goodness_of_fit_ref 1.055
_refine_ls_hydrogen_treatment constr
_refine_ls_matrix_type full
_refine_ls_number_parameters 371
_refine_ls_number_reflns 7497
_refine_ls_number_restraints 0
_refine_ls_restrained_S_all 1.055
_refine_ls_R_factor_all 0.0272
_refine_ls_R_factor_gt 0.0247
_refine_ls_shift/su_max 0.007
_refine_ls_shift/su_mean 0.000
_refine_ls_structure_factor_coef Fsqd
_refine_ls_weighting_details 'w=1/[\s^2^(Fo^2^)+(0.0354P)^2^+0.4952P] where P=(Fo^2^+2Fc^2^)/3'
_refine_ls_weighting_scheme calc
_refine_ls_wR_factor_gt 0.0656
_refine_ls_wR_factor_ref 0.0676
_reflns_Friedel_coverage 0.000
_reflns_number_gt 6953
_reflns_number_total 7497
_reflns_threshold_expression 'I > 2\s(I)'
_cod_data_source_file ic5029838_si_002.cif
_cod_data_source_block riv1449
_cod_depositor_comments 'Adding full bibliography for 4342273--4342281.cif.'
_cod_original_formula_sum 'C30.50 H40 Cl3 Ge N3'
_cod_database_code 4342279
_shelx_space_group_comment
; 
The symmetry employed for this shelxl refinement is uniquely defined 
by the following loop, which should always be used as a source of 
symmetry information in preference to the above space-group names. 
They are only intended as comments. 
;
_shelx_estimated_absorpt_t_min 0.673
_shelx_estimated_absorpt_t_max 0.851
_shelxl_version_number 2013-4

loop_
_space_group_symop_operation_xyz
'x, y, z'
'-x, -y, -z'

loop_
_atom_site_label
_atom_site_type_symbol
_atom_site_fract_x
_atom_site_fract_y
_atom_site_fract_z
_atom_site_U_iso_or_equiv
_atom_site_adp_type
_atom_site_occupancy
_atom_site_site_symmetry_order
_atom_site_calc_flag
_atom_site_refinement_flags_posn
_atom_site_refinement_flags_adp
_atom_site_refinement_flags_occupancy
_atom_site_disorder_assembly
_atom_site_disorder_group
Ge Ge 0.01545(2) -0.06558(2) 0.24927(2) 0.02515(5) Uani 1 1 d . . . . .
Cl1 Cl -0.15576(5) -0.14273(5) 0.29994(2) 0.04184(9) Uani 1 1 d . . . . .
Cl2 Cl -0.01106(5) -0.08216(5) 0.14174(2) 0.04185(9) Uani 1 1 d . . . . .
Cl3 Cl 0.22713(5) -0.24313(5) 0.26485(2) 0.04711(10) Uani 1 1 d . . . . .
N1 N -0.01126(15) 0.10473(14) 0.28989(6) 0.0335(3) Uani 1 1 d . . . . .
N2 N 0.01198(13) 0.31982(12) 0.33699(6) 0.0258(2) Uani 1 1 d . . . . .
N3 N 0.12347(12) 0.26057(12) 0.23170(6) 0.0238(2) Uani 1 1 d . . . . .
C1 C 0.04146(14) 0.21437(14) 0.28422(6) 0.0231(2) Uani 1 1 d . . . . .
C2 C 0.07250(16) 0.43020(15) 0.31670(7) 0.0297(3) Uani 1 1 d . . . . .
H2 H 0.0667 0.5153 0.3438 0.036 Uiso 1 1 calc R U . . .
C3 C 0.14051(16) 0.39433(15) 0.25191(7) 0.0303(3) Uani 1 1 d . . . . .
H3 H 0.1913 0.4499 0.2246 0.036 Uiso 1 1 calc R U . . .
C11 C -0.06444(16) 0.31210(15) 0.40440(7) 0.0288(3) Uani 1 1 d . . . . .
C12 C -0.22369(17) 0.34981(17) 0.41147(7) 0.0335(3) Uani 1 1 d . . . . .
C13 C -0.2935(2) 0.3445(2) 0.47796(8) 0.0431(4) Uani 1 1 d . . . . .
H13 H -0.4015 0.3693 0.4849 0.052 Uiso 1 1 calc R U . . .
C14 C -0.2085(2) 0.3038(2) 0.53391(8) 0.0486(4) Uani 1 1 d . . . . .
H14 H -0.2588 0.3023 0.5789 0.058 Uiso 1 1 calc R U . . .
C15 C -0.0509(2) 0.2653(2) 0.52529(8) 0.0444(4) Uani 1 1 d . . . . .
H15 H 0.0059 0.2371 0.5644 0.053 Uiso 1 1 calc R U . . .
C16 C 0.02598(18) 0.26723(16) 0.45982(7) 0.0339(3) Uani 1 1 d . . . . .
C17 C -0.31744(17) 0.39905(19) 0.35009(8) 0.0386(3) Uani 1 1 d . . . . .
H17 H -0.2498 0.3493 0.3075 0.046 Uiso 1 1 calc R U . . .
C18 C -0.4577(2) 0.3510(3) 0.35466(11) 0.0587(5) Uani 1 1 d . . . . .
H18A H -0.4249 0.2412 0.3587 0.070 Uiso 1 1 calc R U . . .
H18B H -0.5104 0.3812 0.3127 0.070 Uiso 1 1 calc R U . . .
H18C H -0.5277 0.3996 0.3955 0.070 Uiso 1 1 calc R U . . .
C19 C -0.3659(2) 0.5685(2) 0.34089(11) 0.0558(5) Uani 1 1 d . . . . .
H19A H -0.4270 0.5973 0.3014 0.067 Uiso 1 1 calc R U . . .
H19B H -0.2745 0.5965 0.3323 0.067 Uiso 1 1 calc R U . . .
H19C H -0.4274 0.6208 0.3830 0.067 Uiso 1 1 calc R U . . .
C20 C 0.20000(19) 0.21579(19) 0.44865(8) 0.0408(3) Uani 1 1 d . . . . .
H20 H 0.2270 0.2676 0.4068 0.049 Uiso 1 1 calc R U . . .
C21 C 0.2679(3) 0.0474(3) 0.43289(18) 0.0936(10) Uani 1 1 d . . . . .
H21A H 0.2182 0.0225 0.3950 0.112 Uiso 1 1 calc R U . . .
H21B H 0.2510 -0.0073 0.4744 0.112 Uiso 1 1 calc R U . . .
H21C H 0.3782 0.0182 0.4192 0.112 Uiso 1 1 calc R U . . .
C22 C 0.2706(2) 0.2579(3) 0.50865(10) 0.0578(5) Uani 1 1 d . . . . .
H22A H 0.2219 0.3662 0.5191 0.069 Uiso 1 1 calc R U . . .
H22B H 0.3808 0.2334 0.4961 0.069 Uiso 1 1 calc R U . . .
H22C H 0.2546 0.2013 0.5496 0.069 Uiso 1 1 calc R U . . .
C31 C 0.15259(14) 0.20432(14) 0.16129(6) 0.0233(2) Uani 1 1 d . . . . .
C32 C 0.03953(15) 0.26960(15) 0.11664(7) 0.0277(3) Uani 1 1 d . . . . .
C33 C 0.06975(18) 0.21579(17) 0.04816(7) 0.0349(3) Uani 1 1 d . . . . .
H33 H -0.0053 0.2562 0.0167 0.042 Uiso 1 1 calc R U . . .
C34 C 0.20731(19) 0.10441(18) 0.02539(7) 0.0380(3) Uani 1 1 d . . . . .
H34 H 0.2259 0.0689 -0.0215 0.046 Uiso 1 1 calc R U . . .
C35 C 0.31823(17) 0.04432(17) 0.07043(8) 0.0339(3) Uani 1 1 d . . . . .
H35 H 0.4129 -0.0309 0.0537 0.041 Uiso 1 1 calc R U . . .
C36 C 0.29390(15) 0.09182(14) 0.13969(7) 0.0261(3) Uani 1 1 d . . . . .
C37 C -0.11030(16) 0.39556(17) 0.14076(8) 0.0357(3) Uani 1 1 d . . . . .
H37 H -0.1057 0.4221 0.1901 0.043 Uiso 1 1 calc R U . . .
C38 C -0.24668(19) 0.3455(2) 0.13860(12) 0.0550(5) Uani 1 1 d . . . . .
H38A H -0.2336 0.2574 0.1677 0.066 Uiso 1 1 calc R U . . .
H38B H -0.2540 0.3189 0.0907 0.066 Uiso 1 1 calc R U . . .
H38C H -0.3407 0.4277 0.1560 0.066 Uiso 1 1 calc R U . . .
C39 C -0.1288(2) 0.5367(2) 0.09787(13) 0.0615(6) Uani 1 1 d . . . . .
H39A H -0.0397 0.5671 0.1006 0.074 Uiso 1 1 calc R U . . .
H39B H -0.2221 0.6186 0.1163 0.074 Uiso 1 1 calc R U . . .
H39C H -0.1365 0.5146 0.0494 0.074 Uiso 1 1 calc R U . . .
C40 C 0.41749(16) 0.03184(16) 0.18888(8) 0.0327(3) Uani 1 1 d . . . . .
H40 H 0.3658 0.0339 0.2368 0.039 Uiso 1 1 calc R U . . .
C41 C 0.52514(18) -0.12982(18) 0.17120(10) 0.0437(4) Uani 1 1 d . . . . .
H41A H 0.4650 -0.1961 0.1708 0.052 Uiso 1 1 calc R U . . .
H41B H 0.5982 -0.1636 0.2061 0.052 Uiso 1 1 calc R U . . .
H41C H 0.5812 -0.1333 0.1254 0.052 Uiso 1 1 calc R U . . .
C42 C 0.5125(2) 0.1346(2) 0.18893(12) 0.0525(5) Uani 1 1 d . . . . .
H42A H 0.4441 0.2387 0.1995 0.063 Uiso 1 1 calc R U . . .
H42B H 0.5694 0.1292 0.1432 0.063 Uiso 1 1 calc R U . . .
H42C H 0.5849 0.1016 0.2242 0.063 Uiso 1 1 calc R U . . .
C1S C 0.4438(4) 0.4951(4) 0.02761(16) 0.0369(7) Uani 0.5 1 d . . P A -1
C2S C 0.4989(15) 0.6057(8) 0.0067(8) 0.046(2) Uani 0.5 1 d . . P A -1
H2S H 0.4469 0.7031 0.0273 0.055 Uiso 0.5 1 calc R U P A -1
C3S C 0.6199(6) 0.5906(6) -0.0404(3) 0.0720(15) Uani 0.5 1 d . . P A -1
H3S H 0.6549 0.6720 -0.0505 0.086 Uiso 0.5 1 calc R U P A -1
C4S C 0.6874(16) 0.4581(18) -0.0717(7) 0.069(3) Uani 0.5 1 d . . P A -1
H4S H 0.7701 0.4453 -0.1066 0.083 Uiso 0.5 1 calc R U P A -1
C5S C 0.6422(4) 0.3374(5) -0.05564(19) 0.0499(8) Uani 0.5 1 d . . P A -1
H5S H 0.6965 0.2418 -0.0776 0.060 Uiso 0.5 1 calc R U P A -1
C6S C 0.5218(13) 0.3548(8) -0.0092(8) 0.0374(15) Uani 0.5 1 d . . P A -1
H6S H 0.4873 0.2727 -0.0003 0.045 Uiso 0.5 1 calc R U P A -1
C7S C 0.3127(13) 0.5178(16) 0.0828(6) 0.066(3) Uani 0.5 1 d . . P A -1
H7SA H 0.2819 0.4291 0.0838 0.079 Uiso 0.5 1 calc R U P A -1
H7SB H 0.2259 0.6071 0.0726 0.079 Uiso 0.5 1 calc R U P A -1
H7SC H 0.3449 0.5320 0.1280 0.079 Uiso 0.5 1 calc R U P A -1

loop_
_atom_site_aniso_label
_atom_site_aniso_U_11
_atom_site_aniso_U_22
_atom_site_aniso_U_33
_atom_site_aniso_U_23
_atom_site_aniso_U_13
_atom_site_aniso_U_12
Ge 0.03090(8) 0.02342(7) 0.02473(8) 0.00192(5) -0.00573(5) -0.01329(6)
Cl1 0.0453(2) 0.0472(2) 0.0451(2) 0.01254(16) -0.00790(16) -0.03076(18)
Cl2 0.0618(2) 0.0453(2) 0.02718(17) -0.00012(14) -0.01070(16) -0.02802(19)
Cl3 0.0393(2) 0.0378(2) 0.0588(3) 0.00497(17) -0.01312(18) -0.00485(16)
N1 0.0474(7) 0.0302(6) 0.0275(6) -0.0055(5) 0.0065(5) -0.0219(5)
N2 0.0315(5) 0.0241(5) 0.0227(5) -0.0018(4) -0.0006(4) -0.0114(4)
N3 0.0250(5) 0.0232(5) 0.0240(5) -0.0005(4) 0.0004(4) -0.0102(4)
C1 0.0238(6) 0.0226(6) 0.0216(6) 0.0005(4) -0.0015(4) -0.0068(5)
C2 0.0351(7) 0.0249(6) 0.0315(7) -0.0024(5) -0.0026(5) -0.0135(5)
C3 0.0357(7) 0.0262(6) 0.0328(7) -0.0002(5) 0.0002(5) -0.0166(6)
C11 0.0387(7) 0.0264(6) 0.0223(6) -0.0031(5) 0.0013(5) -0.0138(5)
C12 0.0389(7) 0.0348(7) 0.0282(7) -0.0055(5) 0.0030(6) -0.0160(6)
C13 0.0450(9) 0.0508(9) 0.0344(8) -0.0063(7) 0.0096(7) -0.0216(8)
C14 0.0636(11) 0.0564(10) 0.0273(7) -0.0013(7) 0.0088(7) -0.0264(9)
C15 0.0618(11) 0.0469(9) 0.0249(7) 0.0024(6) -0.0056(7) -0.0195(8)
C16 0.0458(8) 0.0307(7) 0.0269(7) -0.0013(5) -0.0042(6) -0.0152(6)
C17 0.0327(7) 0.0519(9) 0.0306(7) -0.0068(6) 0.0019(6) -0.0152(7)
C18 0.0553(11) 0.0740(14) 0.0585(12) -0.0096(10) -0.0078(9) -0.0362(10)
C19 0.0542(11) 0.0598(12) 0.0597(11) 0.0143(9) -0.0222(9) -0.0240(9)
C20 0.0452(9) 0.0419(8) 0.0346(8) 0.0018(6) -0.0109(6) -0.0126(7)
C21 0.0631(14) 0.0540(13) 0.153(3) -0.0324(15) -0.0451(16) 0.0030(11)
C22 0.0637(12) 0.0787(14) 0.0455(10) -0.0012(9) -0.0107(9) -0.0416(11)
C31 0.0251(6) 0.0237(6) 0.0218(6) 0.0011(5) 0.0013(5) -0.0107(5)
C32 0.0265(6) 0.0276(6) 0.0293(6) 0.0058(5) -0.0019(5) -0.0104(5)
C33 0.0394(8) 0.0400(8) 0.0276(7) 0.0088(6) -0.0081(6) -0.0158(6)
C34 0.0493(9) 0.0426(8) 0.0225(6) -0.0010(6) 0.0016(6) -0.0180(7)
C35 0.0345(7) 0.0314(7) 0.0312(7) -0.0030(5) 0.0060(6) -0.0086(6)
C36 0.0253(6) 0.0248(6) 0.0279(6) 0.0013(5) 0.0006(5) -0.0093(5)
C37 0.0263(7) 0.0365(8) 0.0386(8) 0.0073(6) -0.0032(6) -0.0042(6)
C38 0.0288(8) 0.0625(12) 0.0720(13) 0.0117(10) -0.0066(8) -0.0138(8)
C39 0.0471(10) 0.0368(9) 0.0840(15) 0.0183(9) 0.0063(10) 0.0019(8)
C40 0.0258(6) 0.0319(7) 0.0363(7) 0.0007(6) -0.0036(5) -0.0047(5)
C41 0.0336(8) 0.0352(8) 0.0528(10) 0.0032(7) -0.0057(7) -0.0001(6)
C42 0.0375(9) 0.0459(10) 0.0778(13) 0.0014(9) -0.0214(9) -0.0149(7)
C1S 0.0410(16) 0.0353(17) 0.0327(15) -0.0001(13) -0.0112(13) -0.0093(13)
C2S 0.067(4) 0.015(4) 0.054(3) -0.004(4) -0.016(3) -0.011(4)
C3S 0.102(4) 0.074(3) 0.079(3) 0.043(3) -0.044(3) -0.071(3)
C4S 0.071(5) 0.106(6) 0.048(4) 0.022(4) -0.015(4) -0.052(4)
C5S 0.0494(19) 0.058(2) 0.0445(19) -0.0074(16) 0.0008(15) -0.0221(17)
C6S 0.053(3) 0.010(4) 0.049(2) -0.011(3) -0.006(2) -0.011(3)
C7S 0.053(4) 0.094(7) 0.044(4) -0.026(6) 0.016(3) -0.020(4)

loop_
_atom_type_symbol
_atom_type_description
_atom_type_scat_dispersion_real
_atom_type_scat_dispersion_imag
_atom_type_scat_source
C C 0.0033 0.0016 'International Tables Vol C Tables 4.2.6.8 and 6.1.1.4'
H H 0.0000 0.0000 'International Tables Vol C Tables 4.2.6.8 and 6.1.1.4'
N N 0.0061 0.0033 'International Tables Vol C Tables 4.2.6.8 and 6.1.1.4'
Cl Cl 0.1484 0.1585 'International Tables Vol C Tables 4.2.6.8 and 6.1.1.4'
Ge Ge 0.1547 1.8001 'International Tables Vol C Tables 4.2.6.8 and 6.1.1.4'

loop_
_geom_angle_atom_site_label_1
_geom_angle_atom_site_label_2
_geom_angle_atom_site_label_3
_geom_angle
N1 Ge Cl1 105.53(4)
N1 Ge Cl2 122.18(4)
Cl1 Ge Cl2 103.361(16)
N1 Ge Cl3 114.89(5)
Cl1 Ge Cl3 103.727(18)
Cl2 Ge Cl3 105.093(18)
C1 N1 Ge 139.43(10)
C1 N2 C2 110.23(11)
C1 N2 C11 124.48(11)
C2 N2 C11 125.23(11)
C1 N3 C3 109.67(10)
C1 N3 C31 124.93(10)
C3 N3 C31 123.59(11)
N1 C1 N3 133.67(12)
N1 C1 N2 121.30(11)
N3 C1 N2 104.96(11)
C3 C2 N2 107.32(12)
C2 C3 N3 107.80(12)
C12 C11 C16 123.48(13)
C12 C11 N2 118.81(12)
C16 C11 N2 117.72(13)
C13 C12 C11 116.93(14)
C13 C12 C17 121.30(14)
C11 C12 C17 121.75(13)
C14 C13 C12 121.15(16)
C13 C14 C15 120.71(15)
C14 C15 C16 120.87(15)
C15 C16 C11 116.85(14)
C15 C16 C20 121.53(14)
C11 C16 C20 121.55(13)
C12 C17 C19 111.16(14)
C12 C17 C18 113.20(15)
C19 C17 C18 110.09(15)
C22 C20 C21 111.00(17)
C22 C20 C16 113.30(14)
C21 C20 C16 110.26(16)
C32 C31 C36 123.16(12)
C32 C31 N3 117.72(11)
C36 C31 N3 119.08(11)
C33 C32 C31 117.30(12)
C33 C32 C37 120.60(13)
C31 C32 C37 122.09(12)
C34 C33 C32 120.93(13)
C33 C34 C35 120.41(13)
C34 C35 C36 121.35(13)
C35 C36 C31 116.83(12)
C35 C36 C40 121.84(12)
C31 C36 C40 121.24(12)
C38 C37 C32 111.52(14)
C38 C37 C39 111.21(15)
C32 C37 C39 110.67(13)
C36 C40 C41 113.46(13)
C36 C40 C42 109.83(12)
C41 C40 C42 109.03(13)
C2S C1S C6S 113.2(9)
C2S C1S C7S 123.8(8)
C6S C1S C7S 123.0(8)
C3S C2S C1S 126.5(7)
C4S C3S C2S 117.0(8)
C3S C4S C5S 122.2(11)
C6S C5S C4S 119.8(7)
C5S C6S C1S 121.1(7)

loop_
_geom_bond_atom_site_label_1
_geom_bond_atom_site_label_2
_geom_bond_distance
Ge N1 1.7310(11)
Ge Cl1 2.1354(4)
Ge Cl2 2.1364(4)
Ge Cl3 2.1476(4)
N1 C1 1.2972(17)
N2 C1 1.3767(16)
N2 C2 1.3901(17)
N2 C11 1.4389(16)
N3 C1 1.3732(16)
N3 C3 1.3976(17)
N3 C31 1.4357(16)
C2 C3 1.340(2)
C11 C12 1.398(2)
C11 C16 1.403(2)
C12 C13 1.394(2)
C12 C17 1.519(2)
C13 C14 1.379(3)
C14 C15 1.383(3)
C15 C16 1.398(2)
C16 C20 1.521(2)
C17 C19 1.521(3)
C17 C18 1.529(2)
C20 C22 1.516(2)
C20 C21 1.518(3)
C31 C32 1.4001(18)
C31 C36 1.4040(17)
C32 C33 1.393(2)
C32 C37 1.5222(19)
C33 C34 1.382(2)
C34 C35 1.384(2)
C35 C36 1.3917(19)
C36 C40 1.5211(19)
C37 C38 1.515(2)
C37 C39 1.532(2)
C40 C41 1.529(2)
C40 C42 1.533(2)
C1S C2S 1.363(12)
C1S C6S 1.430(9)
C1S C7S 1.501(11)
C2S C3S 1.349(15)
C3S C4S 1.315(15)
C4S C5S 1.375(17)
C5S C6S 1.334(14)

loop_
_geom_torsion_atom_site_label_1
_geom_torsion_atom_site_label_2
_geom_torsion_atom_site_label_3
_geom_torsion_atom_site_label_4
_geom_torsion
Cl1 Ge N1 C1 -174.77(16)
Cl2 Ge N1 C1 -57.50(18)
Cl3 Ge N1 C1 71.62(17)
Ge N1 C1 N3 17.5(3)
Ge N1 C1 N2 -166.05(12)
C3 N3 C1 N1 175.56(15)
C31 N3 C1 N1 10.5(2)
C3 N3 C1 N2 -1.28(14)
C31 N3 C1 N2 -166.38(11)
C2 N2 C1 N1 -176.28(13)
C11 N2 C1 N1 6.3(2)
C2 N2 C1 N3 1.05(14)
C11 N2 C1 N3 -176.33(12)
C1 N2 C2 C3 -0.42(16)
C11 N2 C2 C3 176.93(13)
N2 C2 C3 N3 -0.39(16)
C1 N3 C3 C2 1.07(16)
C31 N3 C3 C2 166.41(12)
C1 N2 C11 C12 -76.51(17)
C2 N2 C11 C12 106.51(16)
C1 N2 C11 C16 103.71(15)
C2 N2 C11 C16 -73.27(18)
C16 C11 C12 C13 1.4(2)
N2 C11 C12 C13 -178.41(13)
C16 C11 C12 C17 179.52(14)
N2 C11 C12 C17 -0.2(2)
C11 C12 C13 C14 0.0(2)
C17 C12 C13 C14 -178.16(16)
C12 C13 C14 C15 -0.8(3)
C13 C14 C15 C16 0.3(3)
C14 C15 C16 C11 1.0(2)
C14 C15 C16 C20 -176.12(16)
C12 C11 C16 C15 -1.8(2)
N2 C11 C16 C15 177.93(13)
C12 C11 C16 C20 175.25(14)
N2 C11 C16 C20 -5.0(2)
C13 C12 C17 C19 89.93(19)
C11 C12 C17 C19 -88.15(18)
C13 C12 C17 C18 -34.6(2)
C11 C12 C17 C18 147.33(15)
C15 C16 C20 C22 -36.7(2)
C11 C16 C20 C22 146.40(16)
C15 C16 C20 C21 88.4(2)
C11 C16 C20 C21 -88.5(2)
C1 N3 C31 C32 84.20(16)
C3 N3 C31 C32 -78.90(16)
C1 N3 C31 C36 -98.28(15)
C3 N3 C31 C36 98.62(15)
C36 C31 C32 C33 1.7(2)
N3 C31 C32 C33 179.09(11)
C36 C31 C32 C37 -177.66(12)
N3 C31 C32 C37 -0.24(18)
C31 C32 C33 C34 -1.2(2)
C37 C32 C33 C34 178.17(14)
C32 C33 C34 C35 -0.2(2)
C33 C34 C35 C36 1.1(2)
C34 C35 C36 C31 -0.7(2)
C34 C35 C36 C40 -177.20(14)
C32 C31 C36 C35 -0.77(19)
N3 C31 C36 C35 -178.15(12)
C32 C31 C36 C40 175.78(12)
N3 C31 C36 C40 -1.60(18)
C33 C32 C37 C38 65.98(18)
C31 C32 C37 C38 -114.71(16)
C33 C32 C37 C39 -58.4(2)
C31 C32 C37 C39 120.93(17)
C35 C36 C40 C41 -30.52(19)
C31 C36 C40 C41 153.10(13)
C35 C36 C40 C42 91.79(17)
C31 C36 C40 C42 -84.59(16)
C6S C1S C2S C3S -4(2)
C7S C1S C2S C3S 177.0(11)
C1S C2S C3S C4S 3.5(18)
C2S C3S C4S C5S -2.8(16)
C3S C4S C5S C6S 3.1(16)
C4S C5S C6S C1S -3.8(16)
C2S C1S C6S C5S 4(2)
C7S C1S C6S C5S -176.9(10)
